data_2207443
loop_
_publ_author_name
'Odoko, Mamiko'
'Okabe, Nobuo'

_publ_section_title
;(Adeninato-<i>N</i>^9^)[<i>N</i>-(2-aminoethyl)salicylideneiminato]palladium(II)
 3.5-hydrate
;
_journal_coeditor_code BH6045
_journal_issue 12
_journal_name_full 'Acta Crystallographica Section E'
_journal_page_first m2670
_journal_page_last m2673
_journal_paper_doi 10.1107/S1600536805037864
_journal_volume 61
_journal_year 2005
_chemical_formula_iupac '[Pd (C5 H4 N5) (C9 H11 N2 O)], 3.5H2 O'
_chemical_formula_moiety 'C14 H15 N7 O Pd, 3.5H2 O'
_chemical_formula_sum 'C28 H44 N14 O9 Pd2'
_chemical_formula_weight 466.81
_chemical_name_common
;(Adeninato-N^9^)[N-(2-aminoethyl)salicylideneiminato]palladium(II)
 3.5-hydrate
;
_chemical_name_systematic
;
{[(2-aminoethyl)iminomethyl]phenolato-\k^3^N,N',O}(9H-purine-6-aminato-
\kN^9^)palladium(II) 3.5-hydrate
;
_space_group_IT_number 15
_symmetry_cell_setting monoclinic
_symmetry_space_group_name_Hall '-C 2yc'
_symmetry_space_group_name_H-M 'C 1 2/c 1'
_cell_angle_alpha 90
_cell_angle_beta 93.46(3)
_cell_angle_gamma 90
_cell_formula_units_Z 8
_cell_length_a 23.75(2)
_cell_length_b 6.869(5)
_cell_length_c 21.65(2)
_cell_measurement_reflns_used 14802
_cell_measurement_temperature 123.0(10)
_cell_measurement_theta_max 27.5
_cell_measurement_theta_min 3.1
_cell_volume 3526(5)
_computing_cell_refinement 'PROCESS-AUTO (Rigaku/MSC, 2005)'
_computing_data_collection 'RAPID-AUTO (Rigaku, 1998'
_computing_data_reduction PROCESS-AUTO
_computing_molecular_graphics 'ORTEP-3 (Farrugia, 1997)'
_computing_publication_material 'CrystalStructure (Rigaku/MSC, 2005)'
_computing_structure_refinement 'SHELXL97 (Sheldrick, 1997)'
_computing_structure_solution 'SHELXS97 (Sheldrick, 1997)'
_diffrn_detector_area_resol_mean 10.00
_diffrn_measured_fraction_theta_full 0.9929
_diffrn_measured_fraction_theta_max 0.9929
_diffrn_measurement_device_type 'Rigaku R-AXIS RAPID'
_diffrn_measurement_method \w
_diffrn_radiation_type 'Mo K\a'
_diffrn_radiation_wavelength 0.7107
_diffrn_reflns_av_R_equivalents 0.014
_diffrn_reflns_limit_h_max 30
_diffrn_reflns_limit_h_min -30
_diffrn_reflns_limit_k_max 8
_diffrn_reflns_limit_k_min -8
_diffrn_reflns_limit_l_max 28
_diffrn_reflns_limit_l_min -28
_diffrn_reflns_number 17133
_diffrn_reflns_theta_full 27.49
_diffrn_reflns_theta_max 27.49
_diffrn_standards_number 0
_exptl_absorpt_coefficient_mu 1.093
_exptl_absorpt_correction_T_max 0.947
_exptl_absorpt_correction_T_min 0.682
_exptl_absorpt_correction_type multi-scan
_exptl_absorpt_process_details '(ABSCOR; Higashi, 1995)'
_exptl_crystal_colour brown
_exptl_crystal_density_diffrn 1.759
_exptl_crystal_density_method 'not measured'
_exptl_crystal_description plate
_exptl_crystal_F_000 1896.00
_exptl_crystal_size_max 0.50
_exptl_crystal_size_mid 0.15
_exptl_crystal_size_min 0.05
_refine_diff_density_max 1.61
_refine_diff_density_min -0.70
_refine_ls_extinction_method none
_refine_ls_goodness_of_fit_ref 1.072
_refine_ls_hydrogen_treatment constr
_refine_ls_number_parameters 283
_refine_ls_number_reflns 4009
_refine_ls_R_factor_gt 0.0260
_refine_ls_shift/su_max 0.0010
_refine_ls_structure_factor_coef Fsqd
_refine_ls_weighting_details 'w = 1/[\s^2^(Fo^2^)+(0.0397P)^2^+7.5219P] where P=(Fo^2^+2Fc^2^)/3'
_refine_ls_weighting_scheme calc
_refine_ls_wR_factor_ref 0.0700
_reflns_number_gt 3440
_reflns_number_total 4009
_reflns_threshold_expression F^2^>2\s(F^2^)
_cod_data_source_file bh6045.cif
_cod_data_source_block I
_cod_depositor_comments
;
 Correcting the values of the _cell_formula_units_Z and
 _chemical_formula_weight data items after consulting the original
 publication.

 Antanas Vaitkus,
 2018-07-17
;
_cod_original_sg_symbol_H-M 'C 2/c'
_cod_original_formula_units_Z 8#4
_cod_original_formula_weight 466.81#933.61
_cod_database_code 2207443

loop_
_symmetry_equiv_pos_site_id
_symmetry_equiv_pos_as_xyz
1 +X,+Y,+Z
2 -X,+Y,1/2-Z
3 -X,-Y,-Z
4 +X,-Y,1/2+Z
5 1/2+X,1/2+Y,+Z
6 1/2-X,1/2+Y,1/2-Z
7 1/2-X,1/2-Y,-Z
8 1/2+X,1/2-Y,1/2+Z

loop_
_atom_site_label
_atom_site_fract_x
_atom_site_fract_y
_atom_site_fract_z
_atom_site_U_iso_or_equiv
_atom_site_adp_type
_atom_site_calc_flag
_atom_site_refinement_flags
_atom_site_occupancy
_atom_site_type_symbol
Pd1 0.254290(10) 0.98544(2) 0.009280(10) 0.01462(7) Uani d . 1.00 Pd
O1 0.50434(7) 0.8580(3) 0.04621(9) 0.0350(4) Uani d . 1.00 O
O2 0.46610(10) 0.8657(6) 0.16510(10) 0.0870(10) Uani d . 1.00 O
O4 0.5000 0.1467(5) 0.2500 0.0484(7) Uani d S 1.00 O
O11 0.23326(7) 0.9959(2) -0.08116(8) 0.0192(3) Uani d . 1.00 O
O31 0.4125(3) 0.5098(9) 0.1876(3) 0.073(2) Uani d P 0.50 O
O32 0.4671(4) 0.5980(10) 0.2417(3) 0.094(2) Uani d P 0.50 O
N3 0.17065(8) 0.8790(3) 0.13579(8) 0.0203(4) Uani d . 1.00 N
N1 0.07644(8) 0.8479(3) 0.17071(9) 0.0276(4) Uani d . 1.00 N
N7 0.07604(8) 0.9425(3) 0.00216(9) 0.0220(4) Uani d . 1.00 N
N9 0.17133(7) 0.9448(3) 0.02463(8) 0.0166(3) Uani d . 1.00 N
N11 0.33443(7) 1.0419(3) -0.00092(9) 0.0172(3) Uani d . 1.00 N
N12 0.28155(8) 0.9601(3) 0.09999(9) 0.0230(4) Uani d . 1.00 N
N6 -0.00477(9) 0.8806(4) 0.10490(10) 0.0388(6) Uani d . 1.00 N
C2 0.13340(10) 0.8484(4) 0.17780(10) 0.0244(5) Uani d . 1.00 C
C6 0.05216(9) 0.8791(4) 0.11340(10) 0.0255(5) Uani d . 1.00 C
C5 0.08752(9) 0.9086(3) 0.06450(10) 0.0203(4) Uani d . 1.00 C
C4 0.14549(9) 0.9089(3) 0.07860(10) 0.0165(4) Uani d . 1.00 C
C8 0.12757(9) 0.9634(3) -0.01850(10) 0.0190(4) Uani d . 1.00 C
C11 0.26814(9) 1.0509(3) -0.12340(10) 0.0185(4) Uani d . 1.00 C
C12 0.24520(10) 1.0651(3) -0.18480(10) 0.0233(4) Uani d . 1.00 C
C13 0.27760(10) 1.1187(4) -0.23260(10) 0.0289(5) Uani d . 1.00 C
C14 0.33490(10) 1.1606(4) -0.22180(10) 0.0295(5) Uani d . 1.00 C
C15 0.35850(10) 1.1490(3) -0.16210(10) 0.0254(5) Uani d . 1.00 C
C16 0.32635(9) 1.0961(3) -0.11200(10) 0.0185(4) Uani d . 1.00 C
C17 0.35623(9) 1.0874(3) -0.05200(10) 0.0189(4) Uani d . 1.00 C
C18 0.37070(10) 1.0288(3) 0.05690(10) 0.0216(4) Uani d . 1.00 C
C19 0.33455(9) 1.0722(4) 0.10990(10) 0.0246(5) Uani d . 1.00 C
H1 0.1485 0.8239 0.2177 0.029 Uiso c R 1.00 H
H2 -0.0252 0.8618 0.1358 0.047 Uiso c R 1.00 H
H3 -0.0205 0.9004 0.0687 0.047 Uiso c R 1.00 H
H4 0.1332 0.9891 -0.0598 0.023 Uiso c R 1.00 H
H5 0.2072 1.0374 -0.1933 0.028 Uiso c R 1.00 H
H6 0.2611 1.1272 -0.2726 0.035 Uiso c R 1.00 H
H7 0.3568 1.1957 -0.2542 0.035 Uiso c R 1.00 H
H8 0.3966 1.1768 -0.1547 0.031 Uiso c R 1.00 H
H9 0.3945 1.1172 -0.0501 0.023 Uiso c R 1.00 H
H10 0.4014 1.1220 0.0562 0.026 Uiso c R 1.00 H
H11 0.3868 0.8993 0.0614 0.026 Uiso c R 1.00 H
H12 0.3540 1.0347 0.1488 0.029 Uiso c R 1.00 H
H13 0.3264 1.2104 0.1114 0.029 Uiso c R 1.00 H
H14 0.2553 1.0068 0.1243 0.028 Uiso c R 1.00 H
H15 0.2877 0.8341 0.1096 0.028 Uiso c R 1.00 H
H21 0.4812 0.7533 0.0343 0.053 Uiso c R 1.00 H
H22 0.4900 0.8803 0.0852 0.053 Uiso c R 0.56 H
H23 0.4973 0.9347 0.0103 0.053 Uiso c R 0.44 H
H24 0.4905 0.9696 0.1783 0.131 Uiso c R 1.00 H
H25 0.4712 0.7948 0.2032 0.131 Uiso c R 0.22 H
H26 0.4902 0.8176 0.1350 0.131 Uiso c R 0.78 H
H27 0.4385 0.6149 0.1964 0.110 Uiso c R 0.50 H
H28 0.4151 0.4613 0.2292 0.110 Uiso c R 0.50 H
H29 0.4514 0.5494 0.2782 0.141 Uiso c R 0.50 H
H30 0.4794 0.7196 0.2599 0.141 Uiso c R 0.50 H
H31 0.5311 0.2268 0.2356 0.073 Uiso c R 1.00 H

loop_
_atom_site_aniso_label
_atom_site_aniso_U_11
_atom_site_aniso_U_22
_atom_site_aniso_U_33
_atom_site_aniso_U_12
_atom_site_aniso_U_13
_atom_site_aniso_U_23
Pd1 0.01053(9) 0.01629(9) 0.01720(10) -0.00009(5) 0.00228(6) -0.00006(6)
O1 0.0187(8) 0.0400(10) 0.0470(10) -0.0026(7) 0.0015(8) -0.0108(9)
O2 0.076(2) 0.128(3) 0.060(2) -0.014(2) 0.021(2) -0.039(2)
O4 0.055(2) 0.049(2) 0.044(2) 0.0000 0.0180(10) 0.0000
O11 0.0144(7) 0.0249(8) 0.0184(8) -0.0010(5) 0.0008(6) 0.0008(6)
O31 0.070(4) 0.099(5) 0.055(3) 0.030(3) 0.037(3) 0.023(3)
O32 0.133(6) 0.089(5) 0.066(4) -0.052(4) 0.051(4) -0.007(4)
N3 0.0189(9) 0.0210(9) 0.0214(9) 0.0018(7) 0.0042(7) 0.0001(7)
N1 0.0220(10) 0.0330(10) 0.0290(10) 0.0031(8) 0.0101(8) 0.0080(9)
N7 0.0140(8) 0.0258(9) 0.0260(10) -0.0008(7) 0.0021(7) 0.0032(8)
N9 0.0133(8) 0.0168(8) 0.0200(9) -0.0002(7) 0.0031(7) 0.0000(7)
N11 0.0133(8) 0.0172(8) 0.0212(9) 0.0004(7) 0.0012(7) -0.0024(7)
N12 0.0170(9) 0.0330(10) 0.0189(9) -0.0022(8) 0.0007(7) 0.0028(8)
N6 0.0170(10) 0.058(2) 0.0430(10) 0.0020(10) 0.0092(9) 0.0240(10)
C2 0.0230(10) 0.0270(10) 0.0240(10) 0.0023(9) 0.0047(9) 0.0029(9)
C6 0.0180(10) 0.0260(10) 0.0330(10) 0.0018(9) 0.0080(9) 0.0090(10)
C5 0.0160(10) 0.0190(10) 0.0260(10) -0.0006(8) 0.0048(8) 0.0023(9)
C4 0.0156(9) 0.0132(9) 0.0210(10) 0.0013(7) 0.0049(8) -0.0006(8)
C8 0.0140(10) 0.0200(10) 0.0230(10) -0.0018(8) 0.0016(8) 0.0006(8)
C11 0.0210(10) 0.0136(9) 0.0210(10) 0.0031(8) 0.0043(8) -0.0018(8)
C12 0.0250(10) 0.0230(10) 0.0220(10) 0.0016(9) 0.0015(9) -0.0028(9)
C13 0.0370(10) 0.0290(10) 0.0210(10) 0.0010(10) 0.0050(10) -0.0020(10)
C14 0.0390(10) 0.0290(10) 0.0230(10) -0.0050(10) 0.0140(10) -0.0013(9)
C15 0.0250(10) 0.0240(10) 0.0280(10) -0.0063(9) 0.0109(9) -0.0055(9)
C16 0.0210(10) 0.0146(9) 0.0210(10) -0.0009(8) 0.0060(8) -0.0031(8)
C17 0.0143(9) 0.0170(10) 0.0260(10) -0.0017(8) 0.0055(8) -0.0031(8)
C18 0.0150(10) 0.0250(10) 0.0250(10) -0.0015(8) -0.0012(9) 0.0000(9)
C19 0.0180(10) 0.0320(10) 0.0230(10) -0.0018(9) 0.0000(8) -0.0020(10)

loop_
_atom_type_symbol
_atom_type_description
_atom_type_scat_dispersion_real
_atom_type_scat_dispersion_imag
_atom_type_scat_source
C C 0.003 0.002
;
International Tables for Crystallography
(1992, Vol. C, Tables 4.2.6.8 and 6.1.1.4)
;
H H 0.000 0.000
;
International Tables for Crystallography
(1992, Vol. C, Table 6.1.1.4)
;
O O 0.011 0.006
;
International Tables for Crystallography
(1992, Vol. C, Tables 4.2.6.8 and 6.1.1.4)
;
N N 0.006 0.003
;
International Tables for Crystallography
(1992, Vol. C, Tables 4.2.6.8 and 6.1.1.4)
;
Pd Pd -0.999 1.007
;
International Tables for Crystallography
(1992, Vol. C, Tables 4.2.6.8 and 6.1.1.4)
;

loop_
_geom_angle_atom_site_label_1
_geom_angle_atom_site_label_2
_geom_angle_atom_site_label_3
_geom_angle_site_symmetry_1
_geom_angle_site_symmetry_3
_geom_angle
_geom_angle_publ_flag
O11 Pd1 N9 . . 88.73(7) yes
O11 Pd1 N11 . . 93.97(7) yes
O11 Pd1 N12 . . 175.05(7) yes
N9 Pd1 N11 . . 175.49(7) yes
N9 Pd1 N12 . . 94.88(7) yes
N11 Pd1 N12 . . 82.65(8) yes
H21 O1 H22 . . 97.6848 ?
H21 O1 H23 . . 97.4770 ?
H22 O1 H23 . . 126.3031 ?
H24 O2 H25 . . 94.5744 ?
H24 O2 H26 . . 94.7639 ?
H25 O2 H26 . . 111.2363 ?
H31 O4 H31 . 65502 112.1156 ?
C11 O11 Pd1 . . 123.90(10) ?
H27 O31 H28 . . 94.0121 ?
O32 O32 H27 65502 . 135.3002 ?
O32 O32 H29 65502 . 103.9991 ?
O32 O32 H30 65502 . 68.6305 ?
H27 O32 H29 . . 119.5179 ?
H27 O32 H30 . . 114.0558 ?
H29 O32 H30 . . 95.0762 ?
C2 N3 C4 . . 112.1(2) ?
C2 N1 C6 . . 118.1(2) ?
C5 N7 C8 . . 102.4(2) ?
C4 N9 Pd1 . . 130.50(10) ?
C4 N9 C8 . . 103.8(2) ?
C8 N9 Pd1 . . 125.60(10) ?
C17 N11 Pd1 . . 125.90(10) ?
C17 N11 C18 . . 119.9(2) ?
C18 N11 Pd1 . . 114.30(10) ?
C19 N12 Pd1 . . 108.30(10) ?
C19 N12 H14 . . 110.0450 ?
C19 N12 H15 . . 110.0486 ?
H14 N12 Pd1 . . 110.0440 ?
H14 N12 H15 . . 108.3900 ?
H15 N12 Pd1 . . 110.0544 ?
C6 N6 H2 . . 120.0043 ?
C6 N6 H3 . . 120.0181 ?
H2 N6 H3 . . 119.9776 ?
H1 C2 N3 . . 115.5634 ?
H1 C2 N1 . . 115.5581 ?
C5 C6 N1 . . 118.2(2) ?
C5 C6 N6 . . 122.4(2) ?
C4 C5 N7 . . 110.4(2) ?
C4 C5 C6 . . 117.6(2) ?
H4 C8 N9 . . 122.0074 ?
H4 C8 N7 . . 122.0222 ?
C12 C11 O11 . . 116.7(2) ?
C12 C11 C16 . . 117.6(2) ?
C16 C11 O11 . . 125.7(2) ?
C13 C12 C11 . . 121.8(2) ?
C13 C12 H5 . . 119.0932 ?
H5 C12 C11 . . 119.0956 ?
C14 C13 C12 . . 120.8(2) ?
C14 C13 H6 . . 119.6213 ?
H6 C13 C12 . . 119.6133 ?
C15 C14 C13 . . 118.8(2) ?
C15 C14 H7 . . 120.5932 ?
H7 C14 C13 . . 120.6134 ?
C16 C15 C14 . . 121.9(2) ?
C16 C15 H8 . . 119.0715 ?
H8 C15 C14 . . 119.0747 ?
C17 C16 C11 . . 124.5(2) ?
C17 C16 C15 . . 116.3(2) ?
H9 C17 N11 . . 117.2095 ?
H9 C17 C16 . . 117.2190 ?
C19 C18 N11 . . 107.6(2) ?
C19 C18 H11 . . 110.1830 ?
C19 C18 H10 . . 110.1829 ?
H10 C18 N11 . . 110.1800 ?
H10 C18 H11 . . 108.4805 ?
H11 C18 N11 . . 110.1761 ?
H12 C19 N12 . . 110.1575 ?
H12 C19 C18 . . 110.1268 ?
H12 C19 H13 . . 108.4661 ?
H13 C19 N12 . . 110.1493 ?
H13 C19 C18 . . 110.1372 ?

loop_
_geom_bond_atom_site_label_1
_geom_bond_atom_site_label_2
_geom_bond_site_symmetry_2
_geom_bond_distance
_geom_bond_publ_flag
Pd1 O11 . 1.993(2) yes
Pd1 N9 . 2.037(2) yes
Pd1 N11 . 1.968(2) yes
Pd1 N12 . 2.038(2) yes
O1 H21 . 0.9322 ?
O1 H22 . 0.9423 ?
O1 H23 . 0.9461 ?
O2 H24 . 0.9537 ?
O2 H25 . 0.9582 ?
O2 H26 . 0.9528 ?
O4 H31 . 0.9861 ?
O4 H31 65502 0.9861 ?
O11 C11 . 1.325(3) ?
O31 H27 . 0.9614 ?
O31 H28 . 0.9590 ?
O32 O32 65502 1.580(10) ?
O32 H27 . 1.1646 ?
O32 H29 . 0.9551 ?
O32 H30 . 0.9601 ?
N3 C2 . 1.323(3) ?
N3 C4 . 1.357(3) ?
N1 C2 . 1.352(3) ?
N1 C6 . 1.354(3) ?
N7 C5 . 1.381(3) ?
N7 C8 . 1.335(3) ?
N9 C4 . 1.375(3) ?
N9 C8 . 1.360(3) ?
N11 C17 . 1.288(3) ?
N11 C18 . 1.479(3) ?
N12 C19 . 1.480(3) ?
N12 H14 . 0.9000 ?
N12 H15 . 0.9000 ?
N6 C6 . 1.353(3) ?
N6 H2 . 0.8603 ?
N6 H3 . 0.8600 ?
C2 H1 . 0.9301 ?
C6 C5 . 1.404(3) ?
C5 C4 . 1.392(3) ?
C8 H4 . 0.9301 ?
C11 C12 . 1.410(3) ?
C11 C16 . 1.423(3) ?
C12 C13 . 1.376(3) ?
C12 H5 . 0.9301 ?
C13 C14 . 1.398(4) ?
C13 H6 . 0.9300 ?
C14 C15 . 1.378(3) ?
C14 H7 . 0.9301 ?
C15 C16 . 1.412(3) ?
C15 H8 . 0.9300 ?
C16 C17 . 1.443(3) ?
C17 H9 . 0.9299 ?
C18 C19 . 1.505(3) ?
C18 H10 . 0.9700 ?
C18 H11 . 0.9700 ?
C19 H12 . 0.9700 ?
C19 H13 . 0.9700 ?

loop_
_geom_contact_atom_site_label_1
_geom_contact_atom_site_label_2
_geom_contact_distance
_geom_contact_site_symmetry_2
Pd1 Pd1 3.2642(2) 56507
Pd1 N3 3.555(2) .
Pd1 N9 3.542(2) 56507
Pd1 C4 3.110(2) .
Pd1 C8 3.036(2) .
Pd1 C11 2.945(2) .
Pd1 C16 3.308(2) .
Pd1 C17 2.915(2) .
Pd1 C18 2.907(2) .
Pd1 C19 2.869(2) .
Pd1 H4 3.1601 .
Pd1 H11 3.3299 .
Pd1 H13 3.1231 .
Pd1 H14 2.4941 .
Pd1 H15 2.4942 .
Pd1 H15 3.4825 56507
O1 O1 2.793(3) 67503
O1 O2 2.783(4) .
O1 N7 3.486(3) 54505
O1 N7 2.960(3) 56507
O1 N6 3.529(3) 54505
O1 C17 3.327(3) 67503
O1 C18 3.403(3) .
O1 H3 3.2407 54505
O1 H3 3.0981 56507
O1 H8 3.2308 67503
O1 H9 2.4045 67503
O1 H10 3.0621 .
O1 H10 3.2474 67503
O1 H11 2.8446 .
O1 H21 3.2181 67503
O1 H22 3.3756 67503
O1 H23 1.8758 67503
O1 H24 2.9984 .
O1 H25 3.5617 .
O1 H26 1.9916 .
O2 O4 2.752(4) 56501
O2 O31 2.811(8) .
O2 O32 2.473(8) .
O2 O32 3.095(8) 65502
O2 C18 3.351(4) .
O2 C19 3.569(4) .
O2 H2 3.5273 54505
O2 H2 3.4747 55505
O2 H7 3.2407 57504
O2 H8 3.2947 67503
O2 H10 3.2540 .
O2 H11 2.8524 .
O2 H12 2.9041 .
O2 H21 2.9788 .
O2 H22 1.8564 .
O2 H23 3.5104 .
O2 H24 3.5551 65502
O2 H25 3.1739 65502
O2 H27 1.9766 .
O2 H28 3.3621 .
O2 H29 3.3062 .
O2 H29 3.1276 65502
O2 H30 2.2887 .
O2 H30 2.2509 65502
O2 H31 3.2529 56501
O2 H31 3.2804 66502
O4 O2 2.752(4) 54501
O4 O2 2.752(4) 64502
O4 O31 3.468(7) .
O4 O31 3.468(7) 65502
O4 O32 3.201(8) .
O4 O32 3.201(8) 65502
O4 N1 2.920(3) 54505
O4 N1 2.920(3) 54506
O4 N6 3.524(3) 54505
O4 N6 3.524(3) 54506
O4 H2 2.9108 54505
O4 H2 2.9108 54506
O4 H24 1.9738 54501
O4 H24 1.9738 64502
O4 H25 2.6932 54501
O4 H25 2.6932 64502
O4 H26 3.3601 54501
O4 H26 3.3601 64502
O4 H28 2.9719 .
O4 H28 2.9719 65502
O4 H29 3.0730 .
O4 H29 3.0730 65502
O4 H30 2.9842 54501
O4 H30 2.9842 64502
O11 N9 2.818(2) .
O11 N11 2.896(2) .
O11 N12 3.175(3) 56507
O11 C8 2.933(3) .
O11 C12 2.329(3) .
O11 C16 2.446(3) .
O11 C17 3.016(3) .
O11 C19 3.415(3) 57507
O11 H4 2.4481 .
O11 H5 2.4854 .
O11 H13 2.5284 57507
O11 H14 3.5921 56507
O11 H14 3.5562 57507
O11 H15 2.3931 56507
O31 O32 1.800(10) .
O31 O32 3.220(10) 65502
O31 N1 3.260(6) 54506
O31 N6 2.877(7) 54505
O31 C2 3.361(7) 54506
O31 C14 3.579(7) 57504
O31 H1 2.8798 54506
O31 H2 2.1626 54505
O31 H3 3.1969 54505
O31 H4 2.9093 56507
O31 H5 2.8704 56507
O31 H7 2.7626 57504
O31 H13 3.2737 54501
O31 H25 2.4149 .
O31 H26 3.0695 .
O31 H29 2.1342 .
O31 H29 3.2845 65502
O31 H30 2.5984 .
O31 H30 3.1003 65502
O31 H31 3.5264 .
O31 H31 2.8414 65502
O32 O2 3.095(8) 65502
O32 O31 3.220(10) 65502
O32 N1 3.541(8) 54505
O32 N1 2.804(8) 54506
O32 N6 3.418(7) 54505
O32 C2 3.491(8) 54506
O32 C6 3.536(7) 54506
O32 H1 3.4860 54506
O32 H2 2.8232 54505
O32 H2 3.3367 54506
O32 H7 2.9837 57504
O32 H8 3.2676 57504
O32 H24 2.9651 .
O32 H24 3.2112 65502
O32 H25 1.5928 .
O32 H25 2.2774 65502
O32 H26 2.8381 .
O32 H26 3.1781 65502
O32 H27 2.5445 65502
O32 H28 1.5633 .
O32 H28 2.9824 65502
O32 H29 2.0356 65502
O32 H30 1.5218 65502
O32 H31 2.9756 .
O32 H31 2.5978 65502
N3 N1 2.414(3) .
N3 N7 3.581(3) .
N3 N9 2.450(2) .
N3 N12 2.845(3) .
N3 C6 2.826(3) .
N3 C5 2.439(3) .
N3 C8 3.482(3) .
N3 C11 3.310(3) 56507
N3 C15 3.371(3) 57507
N3 C16 3.305(3) 56507
N3 H1 1.9177 .
N3 H6 2.8346 57504
N3 H8 3.4800 57507
N3 H14 2.2204 .
N3 H15 2.8857 .
N1 O4 2.920(3) 45505
N1 O31 3.260(6) 55506
N1 O32 3.541(8) 45505
N1 O32 2.804(8) 55506
N1 N6 2.338(3) .
N1 C5 2.367(3) .
N1 C4 2.690(3) .
N1 H1 1.9441 .
N1 H2 2.4871 .
N1 H3 3.1143 .
N1 H8 3.3489 57507
N1 H24 3.3134 44505
N1 H27 3.4487 55506
N1 H28 2.3010 55506
N1 H29 1.9148 55506
N1 H30 3.2822 55506
N1 H31 2.0022 45505
N1 H31 3.4568 55506
N7 O1 3.486(3) 45505
N7 O1 2.960(3) 56507
N7 N9 2.286(2) .
N7 N6 3.054(3) .
N7 N6 3.040(3) 57503
N7 C6 2.544(3) .
N7 C4 2.277(3) .
N7 H2 3.4287 57503
N7 H3 2.7951 .
N7 H3 2.2382 57503
N7 H4 1.9914 .
N7 H9 3.2597 57507
N7 H10 3.3034 57507
N7 H11 2.8861 56507
N7 H21 3.2102 45505
N7 H21 2.0370 56507
N7 H22 3.2549 56507
N7 H23 3.1246 56507
N9 Pd1 3.542(2) 56507
N9 N11 3.384(3) 56507
N9 N11 3.565(3) 57507
N9 N12 3.001(2) .
N9 C2 3.551(3) .
N9 C6 3.544(3) .
N9 C5 2.231(3) .
N9 C17 3.340(3) 57507
N9 H4 2.0139 .
N9 H9 3.4503 57507
N9 H11 3.2626 56507
N9 H14 2.8800 .
N9 H15 3.3139 .
N11 N9 3.384(3) 56507
N11 N9 3.565(3) 57507
N11 N12 2.645(3) .
N11 C4 3.570(3) 56507
N11 C8 3.535(3) 57507
N11 C11 3.001(3) .
N11 C16 2.429(3) .
N11 C19 2.409(3) .
N11 H4 3.5466 57507
N11 H9 1.9021 .
N11 H10 2.0297 .
N11 H11 2.0297 .
N11 H12 3.2466 .
N11 H13 2.7112 .
N11 H14 3.4003 .
N11 H15 3.0529 .
N12 O11 3.175(3) 56507
N12 C4 3.255(3) .
N12 C18 2.412(3) .
N12 H6 2.8929 57504
N12 H10 3.2494 .
N12 H11 2.7146 .
N12 H12 2.0300 .
N12 H13 2.0299 .
N6 O1 3.529(3) 45505
N6 O4 3.524(3) 45505
N6 O31 2.877(7) 45505
N6 O32 3.418(7) 45505
N6 N7 3.040(3) 57503
N6 C2 3.561(3) .
N6 C5 2.416(3) .
N6 C8 3.535(3) 57503
N6 H4 3.2703 57503
N6 H10 2.9920 44505
N6 H21 2.9904 45505
N6 H21 3.2328 56507
N6 H22 3.4645 44505
N6 H22 3.4600 45505
N6 H23 3.3156 56507
N6 H24 3.2448 44505
N6 H26 3.0756 45505
N6 H27 2.9414 45505
N6 H28 3.4332 45505
N6 H29 2.9958 55506
N6 H31 3.0911 45505
C2 O31 3.361(7) 55506
C2 O32 3.491(8) 55506
C2 C6 2.322(3) .
C2 C5 2.655(3) .
C2 C4 2.223(3) .
C2 C14 3.572(3) 57507
C2 C15 3.440(3) 56507
C2 C15 3.475(3) 57507
C2 C16 3.526(3) 56507
C2 H5 3.2989 57504
C2 H6 3.1590 57504
C2 H7 3.5429 57507
C2 H8 3.3693 57507
C2 H14 3.3617 .
C2 H28 2.5028 55506
C2 H29 2.6646 55506
C2 H31 2.9218 45505
C6 O32 3.536(7) 55506
C6 C4 2.392(3) .
C6 C8 3.508(3) .
C6 H1 3.1395 .
C6 H2 1.9327 .
C6 H3 1.9326 .
C6 H8 3.3841 57507
C6 H21 3.4682 45505
C6 H21 3.3721 56507
C6 H23 3.5793 56507
C6 H24 3.5044 44505
C6 H26 3.3969 45505
C6 H28 3.4970 55506
C6 H29 2.6299 55506
C6 H31 2.9174 45505
C5 C8 2.117(3) .
C5 H1 3.5849 .
C5 H2 3.1863 .
C5 H3 2.5729 .
C5 H3 3.4664 57503
C5 H4 3.0142 .
C5 H8 3.4608 57507
C5 H9 3.3029 57507
C5 H11 3.5320 56507
C5 H21 3.4947 45505
C5 H21 2.8383 56507
C5 H23 3.4419 56507
C4 N11 3.570(3) 56507
C4 C8 2.153(3) .
C4 C15 3.539(3) 57507
C4 C16 3.597(3) 56507
C4 C16 3.532(3) 57507
C4 C17 3.457(3) 56507
C4 C17 3.508(3) 57507
C4 H1 3.0637 .
C4 H4 3.0446 .
C4 H8 3.4663 57507
C4 H9 3.4370 57507
C4 H14 2.8135 .
C4 H15 3.4407 .
C8 N11 3.535(3) 57507
C8 N6 3.535(3) 57503
C8 C17 3.454(3) 57507
C8 C18 3.482(3) 56507
C8 C18 3.587(3) 57507
C8 H3 2.8608 57503
C8 H9 3.2974 57507
C8 H10 3.0302 57507
C8 H11 2.6730 56507
C8 H13 3.2454 57507
C8 H15 3.5497 56507
C8 H21 2.9823 56507
C11 N3 3.310(3) 56507
C11 C13 2.434(3) .
C11 C14 2.834(3) .
C11 C15 2.445(3) .
C11 C17 2.537(3) .
C11 C19 3.580(3) 57507
C11 H4 3.5879 .
C11 H5 2.0323 .
C11 H6 3.2676 .
C11 H8 3.2816 .
C11 H9 3.3395 .
C11 H13 2.8039 57507
C11 H14 3.0879 57507
C11 H15 2.9811 56507
C12 C13 3.574(3) 54406
C12 C14 2.411(4) .
C12 C15 2.765(3) .
C12 C16 2.424(3) .
C12 C19 3.577(3) 57507
C12 H1 3.1184 57404
C12 H6 2.0053 .
C12 H6 3.1470 54406
C12 H7 3.2498 .
C12 H13 2.8499 57507
C12 H14 3.2193 57507
C12 H15 3.3067 56507
C13 C12 3.574(3) 55406
C13 C15 2.389(3) .
C13 C16 2.797(3) .
C13 H1 3.2107 57404
C13 H1 3.5160 56507
C13 H5 2.0003 .
C13 H5 3.3238 55406
C13 H6 3.5025 54406
C13 H7 2.0356 .
C13 H8 3.2279 .
C13 H12 3.4011 57404
C13 H14 3.2282 57404
C13 H14 3.5974 57507
C13 H15 3.4541 57404
C14 O31 3.579(7) 57404
C14 C2 3.572(3) 57507
C14 C16 2.439(3) .
C14 H1 3.3521 56507
C14 H1 3.5629 57507
C14 H5 3.2438 .
C14 H5 3.2957 55406
C14 H6 2.0259 .
C14 H8 2.0024 .
C14 H12 3.1650 57404
C14 H27 3.4767 57404
C14 H28 3.4259 57404
C14 H29 3.4074 57404
C14 H30 3.5722 57404
C15 N3 3.371(3) 57507
C15 C2 3.440(3) 56507
C15 C2 3.475(3) 57507
C15 C4 3.539(3) 57507
C15 C17 2.426(3) .
C15 H1 3.4648 56507
C15 H6 3.2283 .
C15 H7 2.0171 .
C15 H9 2.5330 .
C15 H29 3.3421 57404
C15 H30 3.5337 57404
C16 N3 3.305(3) 56507
C16 C2 3.526(3) 56507
C16 C4 3.597(3) 56507
C16 C4 3.532(3) 57507
C16 H5 3.2657 .
C16 H7 3.2780 .
C16 H8 2.0338 .
C16 H9 2.0430 .
C16 H14 3.3473 57507
C17 O1 3.327(3) 67503
C17 N9 3.340(3) 57507
C17 C4 3.457(3) 56507
C17 C4 3.508(3) 57507
C17 C8 3.454(3) 57507
C17 C18 2.397(3) .
C17 C19 3.576(3) .
C17 H8 2.5500 .
C17 H10 2.5274 .
C17 H11 2.8291 .
C17 H23 3.5427 67503
C18 C8 3.482(3) 56507
C18 C8 3.587(3) 57507
C18 H4 3.5589 56507
C18 H4 3.3141 57507
C18 H9 2.4921 .
C18 H12 2.0517 .
C18 H13 2.0518 .
C18 H14 3.1867 .
C18 H15 2.6933 .
C18 H21 3.2942 .
C18 H22 3.0370 .
C18 H23 3.2925 .
C18 H23 3.5415 67503
C18 H26 3.5256 .
C19 O11 3.415(3) 57507
C19 C11 3.580(3) 57507
C19 C12 3.577(3) 57507
C19 H4 3.3084 57507
C19 H5 3.4128 57507
C19 H6 3.4534 57504
C19 H7 3.4830 57504
C19 H10 2.0523 .
C19 H11 2.0523 .
C19 H14 1.9783 .
C19 H15 1.9784 .
H1 O31 2.8798 55506
H1 O32 3.4860 55506
H1 C12 3.1184 57504
H1 C13 3.2107 57504
H1 C13 3.5160 56507
H1 C14 3.3521 56507
H1 C14 3.5629 57507
H1 C15 3.4648 56507
H2 O2 3.4747 44505
H2 O2 3.5273 45505
H2 O4 2.9108 45505
H2 O31 2.1626 45505
H2 O32 2.8232 45505
H2 O32 3.3367 55506
H2 N7 3.4287 57503
H3 O1 3.2407 45505
H3 O1 3.0981 56507
H3 O31 3.1969 45505
H3 N7 2.2382 57503
H3 C5 3.4664 57503
H3 C8 2.8608 57503
H4 O31 2.9093 56507
H4 N11 3.5466 57507
H4 N6 3.2703 57503
H4 C18 3.5589 56507
H4 C18 3.3141 57507
H4 C19 3.3084 57507
H5 O31 2.8704 56507
H5 C2 3.2989 57404
H5 C13 3.3238 54406
H5 C14 3.2957 54406
H5 C19 3.4128 57507
H6 N3 2.8346 57404
H6 N12 2.8929 57404
H6 C2 3.1590 57404
H6 C12 3.1470 55406
H6 C13 3.5025 55406
H6 C19 3.4534 57404
H7 O2 3.2407 57404
H7 O31 2.7626 57404
H7 O32 2.9837 57404
H7 C2 3.5429 57507
H7 C19 3.4830 57404
H8 O1 3.2308 67503
H8 O2 3.2947 67503
H8 O32 3.2676 57404
H8 N3 3.4800 57507
H8 N1 3.3489 57507
H8 C2 3.3693 57507
H8 C6 3.3841 57507
H8 C5 3.4608 57507
H8 C4 3.4663 57507
H9 O1 2.4045 67503
H9 N7 3.2597 57507
H9 N9 3.4503 57507
H9 C5 3.3029 57507
H9 C4 3.4370 57507
H9 C8 3.2974 57507
H10 O1 3.2474 67503
H10 N7 3.3034 57507
H10 N6 2.9920 55505
H10 C8 3.0302 57507
H11 N7 2.8861 56507
H11 N9 3.2626 56507
H11 C5 3.5320 56507
H11 C8 2.6730 56507
H12 C13 3.4011 57504
H12 C14 3.1650 57504
H13 O11 2.5284 57507
H13 O31 3.2737 56501
H13 C8 3.2454 57507
H13 C11 2.8039 57507
H13 C12 2.8499 57507
H14 O11 3.5921 56507
H14 O11 3.5562 57507
H14 C11 3.0879 57507
H14 C12 3.2193 57507
H14 C13 3.2282 57504
H14 C13 3.5974 57507
H14 C16 3.3473 57507
H15 Pd1 3.4825 56507
H15 O11 2.3931 56507
H15 C8 3.5497 56507
H15 C11 2.9811 56507
H15 C12 3.3067 56507
H15 C13 3.4541 57504
H21 O1 3.2181 67503
H21 N7 3.2102 54505
H21 N7 2.0370 56507
H21 N6 2.9904 54505
H21 N6 3.2328 56507
H21 C6 3.4682 54505
H21 C6 3.3721 56507
H21 C5 3.4947 54505
H21 C5 2.8383 56507
H21 C8 2.9823 56507
H22 O1 3.3756 67503
H22 N7 3.2549 56507
H22 N6 3.4600 54505
H22 N6 3.4645 55505
H23 O1 1.8758 67503
H23 N7 3.1246 56507
H23 N6 3.3156 56507
H23 C6 3.5793 56507
H23 C5 3.4419 56507
H23 C17 3.5427 67503
H23 C18 3.5415 67503
H24 O2 3.5551 65502
H24 O4 1.9738 56501
H24 O32 3.2112 65502
H24 N1 3.3134 55505
H24 N6 3.2448 55505
H24 C6 3.5044 55505
H25 O2 3.1739 65502
H25 O4 2.6932 56501
H25 O32 2.2774 65502
H26 O4 3.3601 56501
H26 O32 3.1781 65502
H26 N6 3.0756 54505
H26 C6 3.3969 54505
H27 O32 2.5445 65502
H27 N1 3.4487 54506
H27 N6 2.9414 54505
H27 C14 3.4767 57504
H28 O32 2.9824 65502
H28 N1 2.3010 54506
H28 N6 3.4332 54505
H28 C2 2.5028 54506
H28 C6 3.4970 54506
H28 C14 3.4259 57504
H29 O2 3.1276 65502
H29 O31 3.2845 65502
H29 O32 2.0356 65502
H29 N1 1.9148 54506
H29 N6 2.9958 54506
H29 C2 2.6646 54506
H29 C6 2.6299 54506
H29 C14 3.4074 57504
H29 C15 3.3421 57504
H30 O2 2.2509 65502
H30 O4 2.9842 56501
H30 O31 3.1003 65502
H30 O32 1.5218 65502
H30 N1 3.2822 54506
H30 C14 3.5722 57504
H30 C15 3.5337 57504
H31 O2 3.2529 54501
H31 O2 3.2804 64502
H31 O31 2.8414 65502
H31 O32 2.5978 65502
H31 N1 2.0022 54505
H31 N1 3.4568 54506
H31 N6 3.0911 54505
H31 C2 2.9218 54505
H31 C6 2.9174 54505

loop_
_geom_hbond_atom_site_label_D
_geom_hbond_atom_site_label_H
_geom_hbond_atom_site_label_A
_geom_hbond_site_symmetry_D
_geom_hbond_site_symmetry_H
_geom_hbond_site_symmetry_A
_geom_hbond_distance_DH
_geom_hbond_distance_HA
_geom_hbond_distance_DA
_geom_hbond_angle_DHA
_geom_hbond_publ_flag
N12 H14 N3 . . . 0.90 2.22 2.845(4) 126 yes
N12 H15 O11 . . 7_565 0.90 2.39 3.175(3) 145 yes
N6 H3 N7 . . 3_575 0.86 2.24 3.040(3) 155 yes
O4 H31 N1 . . 5_545 0.99 2.00 2.920(3) 154 yes
O4 H31 N1 . 2_655 6_545 0.99 2.00 2.920(3) 154 yes
O1 H21 N7 . . 7_565 0.93 2.04 2.960(3) 170 yes
O1 H22 O2 . . . 0.94 1.86 2.783(4) 167 yes
O2 H24 O4 . . 1_565 0.95 1.97 2.752(4) 137 yes
O2 H25 O32 . . . 0.96 1.59 2.473(8) 151 yes
O32 H29 N1 . . 6_545 0.96 1.92 2.804(6) 154 yes
O32 H30 O2 . . 2_655 0.96 2.25 3.095(8) 146 yes
O1 H23 O1 . . 3_675 0.95 1.88 2.793(4) 163 yes
O2 H26 O1 . . . 0.95 1.99 2.783(4) 139 yes
O31 H27 O2 . . . 0.96 1.98 2.811(8) 144 yes
O31 H28 N1 . . 6_545 0.96 2.30 3.260(7) 179 yes
N6 H2 O31 5_545 5_545 . 0.86 2.16 2.877(6) 140 yes

loop_
_geom_torsion_atom_site_label_1
_geom_torsion_atom_site_label_2
_geom_torsion_atom_site_label_3
_geom_torsion_atom_site_label_4
_geom_torsion
N9 Pd1 O11 C11 169.3(2)
O11 Pd1 N9 C4 175.4(2)
O11 Pd1 N11 C17 6.3(2)
Pd1 O11 C11 C12 -175.0(2)
H28 O31 H27 O32 18.2
H29 O32 H27 O31 -41.5
C4 N3 C2 N1 -1.5(3)
C2 N3 C4 N9 180.0(2)
C2 N3 C4 C5 0.1(2)
C6 N1 C2 N3 1.2(4)
C2 N1 C6 N6 -179.6(2)
C8 N7 C5 C6 178.2(2)
C5 N7 C8 N9 0.4(2)
Pd1 N9 C4 N3 -4.7(3)
Pd1 N9 C4 C5 175.2(2)
Pd1 N9 C8 N7 -175.9(2)
Pd1 N11 C17 C16 -3.3(3)
Pd1 N11 C18 C19 -27.3(2)
Pd1 N12 C19 C18 -43.9(2)
H2 N6 C6 N1 0.0
N1 C6 C5 N7 179.7(2)
N6 C6 C5 N7 -0.1(3)
N7 C5 C4 N3 -179.7(2)
N7 C5 C4 N9 0.4(2)
C6 C5 C4 N3 1.4(3)
C6 C5 C4 N9 -178.5(2)
O11 C11 C12 C13 -179.3(2)
O11 C11 C16 C15 178.7(2)
C11 C12 C13 C14 0.3(4)
C12 C13 C14 C15 -0.6(4)
C13 C14 C15 C16 0.0(3)
C14 C15 C16 C11 0.8(3)
C11 C16 C17 N11 -1.4(3)
C15 C16 C17 N11 -179.9(2)
N11 C18 C19 N12 46.0(2)
